data_2010176
loop_
_publ_author_name
'Kariuki, B.M.'
'Valim, J.B.'
'Jones, W.'
'King, J.'

_publ_section_title
;
 Monohydrate sodium and hexaaquamagnesium
 <i>p</i>-chloro-<i>trans</i>-cinnamates
;
_journal_issue 11
_journal_name_full 'Acta Crystallographica Section C'
_journal_page_first 1665
_journal_page_last 1667
_journal_paper_doi 10.1107/S0108270194006839
_journal_volume 50
_journal_year 1994
_chemical_formula_moiety 'Na 1+, C9 H6 Cl O2 1-, H2 O'
_chemical_formula_sum 'C9 H8 Cl Na O3'
_chemical_formula_weight 222.59
_chemical_name_common 'Sodium p-chloro-trans-cinnamate monohydrate'
_chemical_name_systematic ' sodium 4-chloro-(E)-3-phenyl-2-propenoate monohydrate'
_space_group_IT_number 2
_symmetry_cell_setting triclinic
_symmetry_space_group_name_Hall '-P 1'
_symmetry_space_group_name_H-M 'P -1'
_audit_creation_method SHELXL
_cell_angle_alpha 95.834(10)
_cell_angle_beta 97.413(10)
_cell_angle_gamma 89.533(10)
_cell_formula_units_Z 4
_cell_length_a 6.2368(10)
_cell_length_b 7.3286(10)
_cell_length_c 21.438(3)
_cell_measurement_reflns_used 25
_cell_measurement_temperature 293(2)
_cell_measurement_theta_max 14
_cell_measurement_theta_min 9
_cell_volume 966.6(2)
_computing_cell_refinement 'Enraf-Nonius CAD-4'
_computing_data_collection 'Enraf-Nonius CAD-4'
_computing_molecular_graphics 'DTMM (Crabbe & Appleyard, 1991)'
_computing_publication_material SHELXL92
_computing_structure_refinement 'SHELXL92 (Sheldrick, 1992)'
_computing_structure_solution 'SHELXS86 (Sheldrick, 1985)'
_diffrn_ambient_temperature 293(2)
_diffrn_measurement_device 'Enraf Nonius CAD-4 diffractometer'
_diffrn_measurement_method '2\q/\w scans'
_diffrn_radiation_monochromator graphite
_diffrn_radiation_source 'sealed tube'
_diffrn_radiation_type MoK\a
_diffrn_radiation_wavelength 0.71069
_diffrn_reflns_av_R_equivalents 0.0277
_diffrn_reflns_av_sigmaI/netI 0.1517
_diffrn_reflns_limit_h_max 7
_diffrn_reflns_limit_h_min -7
_diffrn_reflns_limit_k_max 8
_diffrn_reflns_limit_k_min -8
_diffrn_reflns_limit_l_max 25
_diffrn_reflns_limit_l_min 0
_diffrn_reflns_number 3506
_diffrn_reflns_theta_max 24.97
_diffrn_reflns_theta_min 1.93
_diffrn_standards_decay_% None
_diffrn_standards_interval_count 100
_diffrn_standards_interval_time 120
_diffrn_standards_number 3
_exptl_absorpt_coefficient_mu 0.414
_exptl_absorpt_correction_type none
_exptl_crystal_colour Colourless
_exptl_crystal_density_diffrn 1.530
_exptl_crystal_description 'Transparent plates'
_exptl_crystal_F_000 456
_exptl_crystal_size_max 0.38
_exptl_crystal_size_mid 0.27
_exptl_crystal_size_min 0.04
_refine_diff_density_max 0.239
_refine_diff_density_min -0.298
_refine_ls_extinction_method none
_refine_ls_goodness_of_fit_all 1.012
_refine_ls_goodness_of_fit_obs 1.203
_refine_ls_matrix_type full
_refine_ls_number_parameters 281
_refine_ls_number_reflns 3401
_refine_ls_number_restraints 0
_refine_ls_restrained_S_all 1.112
_refine_ls_restrained_S_obs 1.203
_refine_ls_R_factor_all 0.0865
_refine_ls_R_factor_obs 0.0420
_refine_ls_shift/esd_max 0.014
_refine_ls_shift/esd_mean 0.001
_refine_ls_structure_factor_coef Fsqd
_refine_ls_weighting_details 'w=1/[\s^2^(Fo^2^)+(0.0696P)^2^] where P=(Fo^2^+2F~c~^2^)/3'
_refine_ls_weighting_scheme calc
_refine_ls_wR_factor_all 0.1327
_refine_ls_wR_factor_obs 0.1110
_reflns_number_observed 2145
_reflns_number_total 3406
_reflns_observed_criterion >2sigma(I)
_cod_data_source_file ha1117.cif
_cod_data_source_block I
_cod_depositor_comments
;
The following automatic conversions were performed:
'_symmetry_cell_setting' value 'Triclinic' changed to 'triclinic'
according to '/home/saulius/struct/CIF-dictionaries/cif_core.dic'
dictionary named 'cif_core.dic' version 2.4.1 from 2010-06-29.

Automatic conversion script
Id: cif_fix_enum 1527 2010-12-29 10:47:43Z saulius 

The following automatic conversions were performed:

'_symmetry_cell_setting' value 'Triclinic' changed to 'triclinic'
according to /home/saulius/struct/CIF-dictionaries/cif_core.dic
dictionary named 'cif_core.dic' version 2.4.1 from 2010-06-29.

Automatic conversion script
Id: cif_fix_values 1715 2011-07-08 13:25:40Z adriana 

The following automatic conversions were performed:

'_refine_ls_weighting_scheme' value 'calc
w=1/[\s^2^(Fo^2^)+(0.0696P)^2^] where P=(Fo^2^+2F~c~^2^)/3' was
changed to 'calc'. New tag '_refine_ls_weighting_details' was
created. The value of the new tag was set to
'w=1/[\s^2^(Fo^2^)+(0.0696P)^2^] where P=(Fo^2^+2F~c~^2^)/3'.

Automatic conversion script
Id: cif_fix_values 3143 2015-03-26 13:38:13Z robertas 
;
_cod_database_code 2010176

loop_
_symmetry_equiv_pos_as_xyz
'x, y, z'
'-x, -y, -z'

loop_
_atom_site_aniso_label
_atom_site_aniso_U_11
_atom_site_aniso_U_22
_atom_site_aniso_U_33
_atom_site_aniso_U_12
_atom_site_aniso_U_13
_atom_site_aniso_U_23
Na1 0.0258(6) 0.0346(6) 0.0362(6) -0.0035(5) 0.0059(5) 0.0027(5)
Na2 0.0272(6) 0.0488(8) 0.0363(7) -0.0022(5) 0.0002(5) 0.0003(5)
Cl1 0.0640(6) 0.0670(6) 0.0373(5) 0.0089(5) 0.0238(4) 0.0029(4)
Cl2 0.0688(6) 0.0687(6) 0.0383(5) -0.0175(5) -0.0173(4) 0.0048(4)
O1 0.0238(11) 0.066(2) 0.0369(12) 0.0004(10) 0.0056(9) 0.0033(10)
O2 0.0306(11) 0.0455(13) 0.0272(11) -0.0031(9) 0.0039(8) 0.0008(9)
O3 0.0399(12) 0.0419(13) 0.0287(11) -0.0009(10) -0.0011(9) -0.0008(9)
O4 0.0262(12) 0.0430(13) 0.0506(13) -0.0048(9) -0.0007(10) 0.0025(10)
O5 0.0305(12) 0.0457(14) 0.0362(13) 0.0007(11) 0.0049(10) 0.0054(11)
O6 0.0340(13) 0.0401(14) 0.0380(13) -0.0089(10) 0.0032(10) 0.0012(11)
C1 0.030(2) 0.029(2) 0.031(2) -0.0027(12) 0.0056(12) 0.0065(12)
C2 0.026(2) 0.038(2) 0.031(2) -0.0012(13) 0.0040(12) 0.0015(12)
C3 0.029(2) 0.035(2) 0.036(2) 0.0000(13) 0.0059(13) 0.0056(13)
C4 0.032(2) 0.027(2) 0.032(2) -0.0041(12) 0.0044(12) 0.0003(12)
C5 0.028(2) 0.039(2) 0.040(2) -0.0005(13) 0.0016(13) 0.0041(13)
C6 0.043(2) 0.046(2) 0.027(2) -0.0069(15) 0.0031(14) 0.0053(14)
C7 0.045(2) 0.036(2) 0.032(2) -0.0049(14) 0.0142(14) -0.0005(13)
C8 0.035(2) 0.046(2) 0.040(2) 0.0078(14) 0.0084(14) 0.0038(14)
C9 0.035(2) 0.045(2) 0.032(2) 0.0007(14) 0.0043(13) 0.0035(14)
C10 0.033(2) 0.0230(15) 0.039(2) -0.0027(12) -0.0012(13) 0.0027(12)
C11 0.029(2) 0.039(2) 0.033(2) -0.0057(13) -0.0030(13) 0.0032(13)
C12 0.032(2) 0.035(2) 0.037(2) -0.0026(13) 0.0029(13) 0.0024(13)
C13 0.034(2) 0.033(2) 0.030(2) -0.0015(13) 0.0016(12) 0.0047(12)
C14 0.032(2) 0.050(2) 0.039(2) -0.0029(15) 0.0053(14) 0.0034(15)
C15 0.052(2) 0.043(2) 0.032(2) 0.002(2) 0.0087(15) 0.0032(14)
C16 0.043(2) 0.038(2) 0.034(2) -0.0035(14) -0.0041(14) -0.0008(13)
C17 0.041(2) 0.048(2) 0.034(2) -0.010(2) -0.0017(14) 0.0010(14)
C18 0.046(2) 0.051(2) 0.027(2) -0.010(2) 0.0026(14) 0.0036(14)

loop_
_atom_site_label
_atom_site_fract_x
_atom_site_fract_y
_atom_site_fract_z
_atom_site_U_iso_or_equiv
_atom_site_thermal_displace_type
_atom_site_calc_flag
_atom_site_refinement_flags
_atom_site_occupancy
_atom_site_disorder_group
_atom_site_type_symbol
Na1 0.7332(2) 0.12534(15) 0.49639(5) 0.0321(3) Uani d . 1 . Na
Na2 0.7458(2) -0.3759(2) 0.50818(5) 0.0380(3) Uani d . 1 . Na
Cl1 0.1550(2) 0.14896(13) 0.95384(4) 0.0548(3) Uani d . 1 . Cl
Cl2 0.2984(2) 0.64764(14) 0.95561(4) 0.0607(3) Uani d . 1 . Cl
O1 0.9014(3) -0.0872(3) 0.63755(10) 0.0423(6) Uani d . 1 . O
O2 0.6146(3) -0.1035(3) 0.56334(9) 0.0346(5) Uani d . 1 . O
O3 -0.3977(3) 0.3854(3) 0.55571(9) 0.0376(5) Uani d . 1 . O
O4 -0.6546(3) 0.4047(3) 0.61872(10) 0.0406(5) Uani d . 1 . O
O5 0.0992(4) -0.3342(4) 0.56463(11) 0.0373(5) Uani d . 1 . O
O6 -0.0924(4) 0.8763(4) 0.43808(11) 0.0376(5) Uani d . 1 . O
C1 0.6986(5) -0.0784(4) 0.62045(13) 0.0296(6) Uani d . 1 . C
C2 0.5575(5) -0.0335(4) 0.67026(13) 0.0320(7) Uani d . 1 . C
H2 0.4101(5) -0.0185(4) 0.65844(13) 0.064(11) Uiso calc R 1 . H
C3 0.6339(5) -0.0140(4) 0.73091(14) 0.0329(7) Uani d . 1 . C
H3 0.7820(5) -0.0307(4) 0.74063(14) 0.045(9) Uiso calc R 1 . H
C4 0.5143(5) 0.0306(4) 0.78450(13) 0.0306(6) Uani d . 1 . C
C5 0.6132(5) 0.0067(4) 0.84531(14) 0.0360(7) Uani d . 1 . C
H5 0.7545(5) -0.0361(4) 0.85083(14) 0.028(7) Uiso calc R 1 . H
C6 0.5054(5) 0.0453(4) 0.89752(14) 0.0388(8) Uani d . 1 . C
H6 0.5728(5) 0.0276(4) 0.93773(14) 0.050(10) Uiso calc R 1 . H
C7 0.2972(5) 0.1103(4) 0.88922(14) 0.0372(7) Uani d . 1 . C
C8 0.1965(5) 0.1404(4) 0.82969(15) 0.0400(8) Uani d . 1 . C
H8 0.0570(5) 0.1874(4) 0.82467(15) 0.048(10) Uiso calc R 1 . H
C9 0.3053(5) 0.0999(4) 0.77795(14) 0.0373(7) Uani d . 1 . C
H9 0.2375(5) 0.1193(4) 0.73793(14) 0.052(10) Uiso calc R 1 . H
C10 -0.4585(5) 0.4110(4) 0.60989(14) 0.0321(7) Uani d . 1 . C
C11 -0.2918(5) 0.4557(4) 0.66490(14) 0.0344(7) Uani d . 1 . C
H11 -0.1485(5) 0.4640(4) 0.65770(14) 0.049(10) Uiso calc R 1 . H
C12 -0.3358(5) 0.4844(4) 0.72345(14) 0.0349(7) Uani d . 1 . C
H12 -0.4801(5) 0.4737(4) 0.72939(14) 0.057(11) Uiso calc R 1 . H
C13 -0.1822(5) 0.5314(4) 0.78015(13) 0.0327(7) Uani d . 1 . C
C14 -0.2380(5) 0.5056(4) 0.83970(15) 0.0403(8) Uani d . 1 . C
H14 -0.3752(5) 0.4618(4) 0.84300(15) 0.056(11) Uiso calc R 1 . H
C15 -0.0933(5) 0.5440(4) 0.89366(15) 0.0423(8) Uani d . 1 . C
H15 -0.1319(5) 0.5254(4) 0.93303(15) 0.054(10) Uiso calc R 1 . H
C16 0.1096(5) 0.6103(4) 0.88853(15) 0.0393(7) Uani d . 1 . C
C17 0.1672(5) 0.6432(4) 0.83076(14) 0.0416(8) Uani d . 1 . C
H17 0.3028(5) 0.6914(4) 0.82813(14) 0.052(10) Uiso calc R 1 . H
C18 0.0224(5) 0.6043(4) 0.77696(14) 0.0415(8) Uani d . 1 . C
H18 0.0610(5) 0.6268(4) 0.73796(14) 0.043(9) Uiso calc R 1 . H
H19 0.041(7) -0.263(6) 0.5880(19) 0.064(14) Uiso d . 1 . H
H20 0.171(7) -0.400(5) 0.589(2) 0.066(14) Uiso d . 1 . H
H21 -0.044(6) 0.923(5) 0.4155(17) 0.044(12) Uiso d . 1 . H
H22 -0.162(6) 0.786(5) 0.4196(18) 0.055(12) Uiso d . 1 . H

loop_
_atom_type_symbol
_atom_type_description
_atom_type_scat_dispersion_real
_atom_type_scat_dispersion_imag
_atom_type_scat_source
C C 0.0033 0.0016 'International Tables Vol C Tables 4.2.6.8 and 6.1.1.4'
H H 0.0000 0.0000 'International Tables Vol C Tables 4.2.6.8 and 6.1.1.4'
O O 0.0106 0.0060 'International Tables Vol C Tables 4.2.6.8 and 6.1.1.4'
Cl Cl 0.1484 0.1585 'International Tables Vol C Tables 4.2.6.8 and 6.1.1.4'
Na Na 0.0362 0.0249 'International Tables Vol C Tables 4.2.6.8 and 6.1.1.4'

loop_
_geom_angle_atom_site_label_1
_geom_angle_atom_site_label_2
_geom_angle_atom_site_label_3
_geom_angle_site_symmetry_1
_geom_angle_site_symmetry_3
_geom_angle
_geom_angle_publ_flag
O2 Na1 O3 2_656 1_655 87.01(8) y
O2 Na1 O6 2_656 1_645 98.61(8) y
O3 Na1 O6 1_655 1_645 173.42(9) ?
O2 Na1 O5 2_656 2_656 98.77(8) y
O3 Na1 O5 1_655 2_656 88.48(9) y
O6 Na1 O5 1_645 2_656 87.28(10) y
O2 Na1 O6 2_656 2_666 175.37(10) y
O3 Na1 O6 1_655 2_666 95.05(8) ?
O6 Na1 O6 1_645 2_666 79.59(9) ?
O5 Na1 O6 2_656 2_666 85.44(9) ?
O2 Na1 O2 2_656 . 88.55(7) y
O3 Na1 O2 1_655 . 95.39(8) ?
O6 Na1 O2 1_645 . 88.21(9) ?
O5 Na1 O2 2_656 . 171.90(9) y
O6 Na1 O2 2_666 . 87.13(9) ?
O2 Na1 Na1 2_656 2_656 45.66(5) ?
O3 Na1 Na1 1_655 2_656 91.82(7) ?
O6 Na1 Na1 1_645 2_656 94.56(8) ?
O5 Na1 Na1 2_656 2_656 144.31(8) ?
O6 Na1 Na1 2_666 2_656 130.00(9) ?
O2 Na1 Na1 . 2_656 42.89(5) ?
O2 Na1 Na2 2_656 2_656 43.50(5) ?
O3 Na1 Na2 1_655 2_656 43.59(5) ?
O6 Na1 Na2 1_645 2_656 141.72(7) ?
O5 Na1 Na2 2_656 2_656 92.95(8) ?
O6 Na1 Na2 2_666 2_656 138.63(7) ?
O2 Na1 Na2 . 2_656 94.76(6) ?
Na1 Na1 Na2 2_656 2_656 64.26(4) ?
O2 Na1 Na2 2_656 1_565 93.86(6) ?
O3 Na1 Na2 1_655 1_565 39.40(6) ?
O6 Na1 Na2 1_645 1_565 136.05(8) ?
O5 Na1 Na2 2_656 1_565 49.08(7) ?
O6 Na1 Na2 2_666 1_565 90.35(7) ?
O2 Na1 Na2 . 1_565 134.30(6) ?
Na1 Na1 Na2 2_656 1_565 123.06(5) ?
Na2 Na1 Na2 2_656 1_565 59.47(4) ?
O2 Na1 Na2 2_656 . 91.52(6) ?
O3 Na1 Na2 1_655 . 135.37(6) ?
O6 Na1 Na2 1_645 . 48.38(7) ?
O5 Na1 Na2 2_656 . 135.59(8) ?
O6 Na1 Na2 2_666 . 84.10(7) ?
O2 Na1 Na2 . . 39.98(5) ?
Na1 Na1 Na2 2_656 . 57.98(4) ?
Na2 Na1 Na2 2_656 . 122.24(4) ?
Na2 Na1 Na2 1_565 . 172.08(5) ?
O2 Na1 Na2 2_656 2_756 136.85(6) ?
O3 Na1 Na2 1_655 2_756 90.01(6) ?
O6 Na1 Na2 1_645 2_756 83.55(7) ?
O5 Na1 Na2 2_656 2_756 38.09(6) ?
O6 Na1 Na2 2_666 2_756 47.42(7) ?
O2 Na1 Na2 . 2_756 134.55(6) ?
Na1 Na1 Na2 2_656 2_756 177.02(6) ?
Na2 Na1 Na2 2_656 2_756 118.59(5) ?
Na2 Na1 Na2 1_565 2_756 59.61(4) ?
Na2 Na1 Na2 . 2_756 119.17(4) ?
O2 Na1 Na1 2_656 2_756 138.75(7) ?
O3 Na1 Na1 1_655 2_756 134.24(7) ?
O6 Na1 Na1 1_645 2_756 40.29(6) ?
O5 Na1 Na1 2_656 2_756 85.25(8) ?
O6 Na1 Na1 2_666 2_756 39.30(6) ?
O2 Na1 Na1 . 2_756 86.96(6) ?
Na1 Na1 Na1 2_656 2_756 118.28(6) ?
Na2 Na1 Na1 2_656 2_756 177.31(5) ?
Na2 Na1 Na1 1_565 2_756 117.88(5) ?
Na2 Na1 Na1 . 2_756 60.31(3) ?
Na2 Na1 Na1 2_756 2_756 58.86(3) ?
O3 Na2 O5 1_645 1_655 103.17(9) ?
O3 Na2 O2 1_645 . 103.38(8) y
O5 Na2 O2 1_655 . 92.21(9) y
O3 Na2 O3 1_645 2_556 83.99(8) ?
O5 Na2 O3 1_655 2_556 172.82(9) y
O2 Na2 O3 . 2_556 85.50(8) y
O3 Na2 O4 1_645 2_556 114.11(8) ?
O5 Na2 O4 1_655 2_556 124.63(8) ?
O2 Na2 O4 . 2_556 115.62(8) ?
O3 Na2 O4 2_556 2_556 51.20(7) y
O3 Na2 O5 1_645 2_646 82.02(8) ?
O5 Na2 O5 1_655 2_646 88.60(9) ?
O2 Na2 O5 . 2_646 174.19(8) y
O3 Na2 O5 2_556 2_646 93.01(8) ?
O4 Na2 O5 2_556 2_646 59.53(7) y
O3 Na2 O6 1_645 1_645 172.77(9) y
O5 Na2 O6 1_655 1_645 80.44(8) ?
O2 Na2 O6 . 1_645 82.59(8) y
O3 Na2 O6 2_556 1_645 92.50(8) ?
O4 Na2 O6 2_556 1_645 59.07(7) y
O5 Na2 O6 2_646 1_645 91.88(8) ?
O3 Na2 C10 1_645 2_556 98.25(8) ?
O5 Na2 C10 1_655 2_556 150.36(10) ?
O2 Na2 C10 . 2_556 102.57(8) ?
O3 Na2 C10 2_556 2_556 25.50(8) ?
O4 Na2 C10 2_556 2_556 25.80(7) ?
O5 Na2 C10 2_646 2_556 74.25(8) ?
O6 Na2 C10 1_645 2_556 76.25(8) ?
O3 Na2 C1 1_645 . 94.62(8) ?
O5 Na2 C1 1_655 . 74.49(9) ?
O2 Na2 C1 . . 21.95(7) ?
O3 Na2 C1 2_556 . 104.68(8) ?
O4 Na2 C1 2_556 . 136.75(8) ?
O5 Na2 C1 2_646 . 161.60(8) ?
O6 Na2 C1 1_645 . 92.38(8) ?
C10 Na2 C1 2_556 . 124.14(9) ?
O3 Na2 Na1 1_645 2_656 93.03(6) ?
O5 Na2 Na1 1_655 2_656 134.74(8) ?
O2 Na2 Na1 . 2_656 42.66(5) ?
O3 Na2 Na1 2_556 2_656 42.92(5) ?
O4 Na2 Na1 2_556 2_656 83.74(6) ?
O5 Na2 Na1 2_646 2_656 135.86(6) ?
O6 Na2 Na1 1_645 2_656 88.64(6) ?
C10 Na2 Na1 2_556 2_656 63.06(7) ?
C1 Na2 Na1 . 2_656 62.16(6) ?
O3 Na2 Na2 1_645 2_646 42.65(5) ?
O5 Na2 Na2 1_655 2_646 145.82(9) ?
O2 Na2 Na2 . 2_646 95.75(7) ?
O3 Na2 Na2 2_556 2_646 41.34(5) ?
O4 Na2 Na2 2_556 2_646 81.05(6) ?
O5 Na2 Na2 2_646 2_646 86.76(6) ?
O6 Na2 Na2 1_645 2_646 133.52(7) ?
C10 Na2 Na2 2_556 2_646 58.70(7) ?
C1 Na2 Na2 . 2_646 103.07(7) ?
Na1 Na2 Na2 2_656 2_646 62.37(4) ?
O3 Na2 Na1 1_645 1_545 40.02(6) ?
O5 Na2 Na1 1_655 1_545 97.43(8) ?
O2 Na2 Na1 . 1_545 143.38(7) ?
O3 Na2 Na1 2_556 1_545 88.41(6) ?
O4 Na2 Na1 2_556 1_545 87.32(6) ?
O5 Na2 Na1 2_646 1_545 42.01(5) ?
O6 Na2 Na1 1_645 1_545 133.81(6) ?
C10 Na2 Na1 2_556 1_545 85.94(6) ?
C1 Na2 Na1 . 1_545 131.89(6) ?
Na1 Na2 Na1 2_656 1_545 120.53(4) ?
Na2 Na2 Na1 2_646 1_545 58.16(4) ?
C1 O2 Na1 . 2_656 139.1(2) ?
C1 O2 Na2 . . 112.7(2) ?
Na1 O2 Na2 2_656 . 93.84(8) ?
C1 O2 Na1 . . 113.5(2) ?
Na1 O2 Na1 2_656 . 91.45(7) ?
Na2 O2 Na1 . . 98.35(8) ?
C10 O3 Na2 . 1_465 121.9(2) ?
C10 O3 Na1 . 1_455 133.6(2) ?
Na2 O3 Na1 1_465 1_455 100.58(9) ?
C10 O3 Na2 . 2_556 99.3(2) ?
Na2 O3 Na2 1_465 2_556 96.01(8) ?
Na1 O3 Na2 1_455 2_556 93.50(8) ?
C10 O4 Na2 . 2_556 86.1(2) ?
Na2 O5 Na1 1_455 2_656 102.75(10) ?
Na2 O5 Na2 1_455 2_646 91.40(9) ?
Na1 O5 Na2 2_656 2_646 88.91(8) ?
Na2 O5 H19 1_455 . 84.(3) ?
Na1 O5 H19 2_656 . 101.(3) ?
Na2 O5 H19 2_646 . 170.(3) ?
Na2 O5 H20 1_455 . 131.(3) ?
Na1 O5 H20 2_656 . 122.(3) ?
Na2 O5 H20 2_646 . 72.(3) ?
H19 O5 H20 . . 104.(4) ?
Na1 O6 Na1 1_465 2_666 100.41(9) ?
Na1 O6 Na2 1_465 1_465 90.56(9) ?
Na1 O6 Na2 2_666 1_465 91.22(9) ?
Na1 O6 H21 1_465 . 103.(3) ?
Na1 O6 H21 2_666 . 89.(3) ?
Na2 O6 H21 1_465 . 167.(3) ?
Na1 O6 H22 1_465 . 122.(3) ?
Na1 O6 H22 2_666 . 127.(3) ?
Na2 O6 H22 1_465 . 61.(3) ?
H21 O6 H22 . . 109.(4) ?
O2 C1 O1 . . 123.1(3) y
O2 C1 C2 . . 119.2(2) y
O1 C1 C2 . . 117.7(3) y
O2 C1 Na2 . . 45.39(13) ?
O1 C1 Na2 . . 89.2(2) ?
C2 C1 Na2 . . 139.8(2) ?
C3 C2 C1 . . 122.1(3) y
C3 C2 H2 . . 118.9(2) ?
C1 C2 H2 . . 118.9(2) ?
C2 C3 C4 . . 127.8(3) y
C2 C3 H3 . . 116.1(2) ?
C4 C3 H3 . . 116.1(2) ?
C9 C4 C5 . . 118.0(3) ?
C9 C4 C3 . . 122.7(3) y
C5 C4 C3 . . 119.3(3) y
C6 C5 C4 . . 121.3(3) ?
C6 C5 H5 . . 119.3(2) ?
C4 C5 H5 . . 119.3(2) ?
C7 C6 C5 . . 119.1(3) ?
C7 C6 H6 . . 120.4(2) ?
C5 C6 H6 . . 120.4(2) ?
C6 C7 C8 . . 121.0(3) ?
C6 C7 Cl1 . . 119.7(2) y
C8 C7 Cl1 . . 119.3(2) y
C9 C8 C7 . . 119.3(3) ?
C9 C8 H8 . . 120.4(2) ?
C7 C8 H8 . . 120.4(2) ?
C8 C9 C4 . . 121.3(3) ?
C8 C9 H9 . . 119.4(2) ?
C4 C9 H9 . . 119.4(2) ?
O4 C10 O3 . . 122.9(3) y
O4 C10 C11 . . 119.0(3) y
O3 C10 C11 . . 118.0(3) y
O4 C10 Na2 . 2_556 68.1(2) ?
O3 C10 Na2 . 2_556 55.21(15) ?
C11 C10 Na2 . 2_556 169.4(2) ?
C12 C11 C10 . . 123.4(3) y
C12 C11 H11 . . 118.3(2) ?
C10 C11 H11 . . 118.3(2) ?
C11 C12 C13 . . 126.9(3) y
C11 C12 H12 . . 116.5(2) ?
C13 C12 H12 . . 116.5(2) ?
C14 C13 C18 . . 118.1(3) ?
C14 C13 C12 . . 120.2(3) y
C18 C13 C12 . . 121.8(3) y
C15 C14 C13 . . 121.2(3) ?
C15 C14 H14 . . 119.4(2) ?
C13 C14 H14 . . 119.4(2) ?
C14 C15 C16 . . 119.2(3) ?
C14 C15 H15 . . 120.4(2) ?
C16 C15 H15 . . 120.4(2) ?
C17 C16 C15 . . 121.1(3) ?
C17 C16 Cl2 . . 119.2(3) y
C15 C16 Cl2 . . 119.6(2) y
C18 C17 C16 . . 119.5(3) ?
C18 C17 H17 . . 120.3(2) ?
C16 C17 H17 . . 120.3(2) ?
C17 C18 C13 . . 120.9(3) ?
C17 C18 H18 . . 119.5(2) ?
C13 C18 H18 . . 119.5(2) ?

loop_
_geom_bond_atom_site_label_1
_geom_bond_atom_site_label_2
_geom_bond_site_symmetry_2
_geom_bond_distance
_geom_bond_publ_flag
Na1 O2 2_656 2.370(2) y
Na1 O3 1_655 2.381(2) y
Na1 O6 1_645 2.435(3) y
Na1 O5 2_656 2.436(3) y
Na1 O6 2_666 2.487(3) y
Na1 O2 . 2.491(2) y
Na1 Na1 2_656 3.481(2) ?
Na1 Na2 2_656 3.489(2) ?
Na1 Na2 1_565 3.639(2) ?
Na1 Na2 . 3.707(2) ?
Na1 Na2 2_756 3.763(2) ?
Na1 Na1 2_756 3.782(2) ?
Na2 O3 1_645 2.350(2) y
Na2 O5 1_655 2.380(3) y
Na2 O2 . 2.408(2) y
Na2 O3 2_556 2.410(2) y
Na2 O4 2_556 2.693(2) y
Na2 O5 2_646 2.751(3) y
Na2 O6 1_645 2.771(3) y
Na2 C10 2_556 2.896(3) ?
Na2 C1 . 3.121(3) ?
Na2 Na1 2_656 3.489(2) ?
Na2 Na2 2_646 3.538(2) ?
Na2 Na1 1_545 3.639(2) ?
Cl1 C7 . 1.738(3) y
Cl2 C16 . 1.737(3) y
O1 C1 . 1.273(3) y
O2 C1 . 1.264(3) y
O2 Na1 2_656 2.370(2) ?
O3 C10 . 1.263(4) y
O3 Na2 1_465 2.350(2) ?
O3 Na1 1_455 2.381(2) ?
O3 Na2 2_556 2.410(2) ?
O4 C10 . 1.264(4) y
O4 Na2 2_556 2.693(2) ?
O5 Na2 1_455 2.380(3) ?
O5 Na1 2_656 2.436(3) ?
O5 Na2 2_646 2.750(3) ?
O5 H19 . 0.80(4) ?
O5 H20 . 0.83(4) ?
O6 Na1 1_465 2.435(3) ?
O6 Na1 2_666 2.487(3) ?
O6 Na2 1_465 2.771(3) ?
O6 H21 . 0.71(4) ?
O6 H22 . 0.83(4) ?
C1 C2 . 1.480(4) y
C2 C3 . 1.320(4) y
C2 H2 . 0.93 ?
C3 C4 . 1.457(4) y
C3 H3 . 0.93 ?
C4 C9 . 1.391(4) ?
C4 C5 . 1.396(4) ?
C5 C6 . 1.382(4) ?
C5 H5 . 0.93 ?
C6 C7 . 1.376(4) ?
C6 H6 . 0.93 ?
C7 C8 . 1.386(4) ?
C8 C9 . 1.379(4) ?
C8 H8 . 0.93 ?
C9 H9 . 0.93 ?
C10 C11 . 1.480(4) y
C10 Na2 2_556 2.896(3) ?
C11 C12 . 1.315(4) y
C11 H11 . 0.93 ?
C12 C13 . 1.461(4) y
C12 H12 . 0.93 ?
C13 C14 . 1.397(4) ?
C13 C18 . 1.399(4) ?
C14 C15 . 1.378(4) ?
C14 H14 . 0.93 ?
C15 C16 . 1.381(5) ?
C15 H15 . 0.93 ?
C16 C17 . 1.378(4) ?
C17 C18 . 1.377(4) ?
C17 H17 . 0.93 ?
C18 H18 . 0.93 ?
O5 O1 1_455 2.670(4) y
O5 O4 1_645 2.703(4) y
O6 O4 2_466 2.695(4) y
O6 O1 2_666 2.734(4) y

loop_
_geom_torsion_atom_site_label_1
_geom_torsion_atom_site_label_2
_geom_torsion_atom_site_label_3
_geom_torsion_atom_site_label_4
_geom_torsion_site_symmetry_1
_geom_torsion_site_symmetry_4
_geom_torsion
O3 Na2 O2 C1 1_645 . 68.4(2)
O5 Na2 O2 C1 1_655 . -35.7(2)
O3 Na2 O2 C1 2_556 . 151.1(2)
O4 Na2 O2 C1 2_556 . -166.2(2)
O5 Na2 O2 C1 2_646 . -133.6(8)
O6 Na2 O2 C1 1_645 . -115.8(2)
C10 Na2 O2 C1 2_556 . 170.2(2)
C1 Na2 O2 C1 . . 0.000(3)
Na1 Na2 O2 C1 2_656 . 148.1(2)
Na2 Na2 O2 C1 2_646 . 111.0(2)
Na1 Na2 O2 C1 1_545 . 69.9(2)
O3 Na2 O2 Na1 1_645 2_656 -79.76(8)
O5 Na2 O2 Na1 1_655 2_656 176.15(8)
O3 Na2 O2 Na1 2_556 2_656 2.97(7)
O4 Na2 O2 Na1 2_556 2_656 45.67(9)
O5 Na2 O2 Na1 2_646 2_656 78.3(8)
O6 Na2 O2 Na1 1_645 2_656 96.08(8)
C10 Na2 O2 Na1 2_556 2_656 22.02(9)
C1 Na2 O2 Na1 . 2_656 -148.1(2)
Na1 Na2 O2 Na1 2_656 2_656 0.0
Na2 Na2 O2 Na1 2_646 2_656 -37.14(7)
Na1 Na2 O2 Na1 1_545 2_656 -78.27(11)
O3 Na2 O2 Na1 1_645 . -171.79(7)
O5 Na2 O2 Na1 1_655 . 84.11(9)
O3 Na2 O2 Na1 2_556 . -89.07(8)
O4 Na2 O2 Na1 2_556 . -46.37(10)
O5 Na2 O2 Na1 2_646 . -13.8(8)
O6 Na2 O2 Na1 1_645 . 4.05(7)
C10 Na2 O2 Na1 2_556 . -70.01(9)
C1 Na2 O2 Na1 . . 119.8(2)
Na1 Na2 O2 Na1 2_656 . -92.03(8)
Na2 Na2 O2 Na1 2_646 . -129.18(7)
Na1 Na2 O2 Na1 1_545 . -170.30(8)
O2 Na1 O2 C1 2_656 . -146.7(2)
O3 Na1 O2 C1 1_655 . -59.8(2)
O6 Na1 O2 C1 1_645 . 114.7(2)
O5 Na1 O2 C1 2_656 . 58.5(7)
O6 Na1 O2 C1 2_666 . 35.0(2)
Na1 Na1 O2 C1 2_656 . -146.7(2)
Na2 Na1 O2 C1 2_656 . -103.6(2)
Na2 Na1 O2 C1 1_565 . -52.7(2)
Na2 Na1 O2 C1 . . 119.2(2)
Na2 Na1 O2 C1 2_756 . 35.5(2)
Na1 Na1 O2 C1 2_756 . 74.3(2)
O2 Na1 O2 Na1 2_656 2_656 0.0
O3 Na1 O2 Na1 1_655 2_656 86.86(8)
O6 Na1 O2 Na1 1_645 2_656 -98.67(8)
O5 Na1 O2 Na1 2_656 2_656 -154.8(6)
O6 Na1 O2 Na1 2_666 2_656 -178.33(9)
Na1 Na1 O2 Na1 2_656 2_656 0.0
Na2 Na1 O2 Na1 2_656 2_656 43.10(6)
Na2 Na1 O2 Na1 1_565 2_656 93.98(9)
Na2 Na1 O2 Na1 . 2_656 -94.09(8)
Na2 Na1 O2 Na1 2_756 2_656 -177.80(8)
Na1 Na1 O2 Na1 2_756 2_656 -138.98(7)
O2 Na1 O2 Na2 2_656 . 94.09(8)
O3 Na1 O2 Na2 1_655 . -179.05(8)
O6 Na1 O2 Na2 1_645 . -4.57(8)
O5 Na1 O2 Na2 2_656 . -60.7(7)
O6 Na1 O2 Na2 2_666 . -84.24(9)
Na1 Na1 O2 Na2 2_656 . 94.09(8)
Na2 Na1 O2 Na2 2_656 . 137.19(6)
Na2 Na1 O2 Na2 1_565 . -171.92(7)
Na2 Na1 O2 Na2 . . 0.0
Na2 Na1 O2 Na2 2_756 . -83.71(10)
Na1 Na1 O2 Na2 2_756 . -44.88(7)
Na1 O2 C1 O1 2_656 . 174.7(2)
Na2 O2 C1 O1 . . 48.4(3)
Na1 O2 C1 O1 . . -62.3(3)
Na1 O2 C1 C2 2_656 . -6.3(4)
Na2 O2 C1 C2 . . -132.7(2)
Na1 O2 C1 C2 . . 116.7(2)
Na1 O2 C1 Na2 2_656 . 126.4(3)
Na2 O2 C1 Na2 . . 0.0000(10)
Na1 O2 C1 Na2 . . -110.7(2)
O3 Na2 C1 O2 1_645 . -114.9(2)
O5 Na2 C1 O2 1_655 . 142.7(2)
O2 Na2 C1 O2 . . 0.000(3)
O3 Na2 C1 O2 2_556 . -29.9(2)
O4 Na2 C1 O2 2_556 . 18.3(2)
O5 Na2 C1 O2 2_646 . 166.6(2)
O6 Na2 C1 O2 1_645 . 63.3(2)
C10 Na2 C1 O2 2_556 . -11.6(2)
Na1 Na2 C1 O2 2_656 . -23.9(2)
Na2 Na2 C1 O2 2_646 . -72.5(2)
Na1 Na2 C1 O2 1_545 . -131.2(2)
O3 Na2 C1 O1 1_645 . 103.9(2)
O5 Na2 C1 O1 1_655 . 1.5(2)
O2 Na2 C1 O1 . . -141.2(3)
O3 Na2 C1 O1 2_556 . -171.1(2)
O4 Na2 C1 O1 2_556 . -122.9(2)
O5 Na2 C1 O1 2_646 . 25.3(3)
O6 Na2 C1 O1 1_645 . -77.9(2)
C10 Na2 C1 O1 2_556 . -152.9(2)
Na1 Na2 C1 O1 2_656 . -165.1(2)
Na2 Na2 C1 O1 2_646 . 146.3(2)
Na1 Na2 C1 O1 1_545 . 87.6(2)
O3 Na2 C1 C2 1_645 . -30.9(3)
O5 Na2 C1 C2 1_655 . -133.3(3)
O2 Na2 C1 C2 . . 83.9(3)
O3 Na2 C1 C2 2_556 . 54.1(3)
O4 Na2 C1 C2 2_556 . 102.2(3)
O5 Na2 C1 C2 2_646 . -109.5(3)
O6 Na2 C1 C2 1_645 . 147.3(3)
C10 Na2 C1 C2 2_556 . 72.3(3)
Na1 Na2 C1 C2 2_656 . 60.1(3)
Na2 Na2 C1 C2 2_646 . 11.5(3)
Na1 Na2 C1 C2 1_545 . -47.3(3)
O2 C1 C2 C3 . . 176.8(3)
O1 C1 C2 C3 . . -4.1(4)
Na2 C1 C2 C3 . . 122.6(3)
C1 C2 C3 C4 . . 179.7(3)
C2 C3 C4 C9 . . -15.1(5)
C2 C3 C4 C5 . . 166.2(3)
C9 C4 C5 C6 . . 1.9(4)
C3 C4 C5 C6 . . -179.3(3)
C4 C5 C6 C7 . . -0.6(5)
C5 C6 C7 C8 . . -1.2(5)
C5 C6 C7 Cl1 . . 176.9(2)
C6 C7 C8 C9 . . 1.7(5)
Cl1 C7 C8 C9 . . -176.4(2)
C7 C8 C9 C4 . . -0.4(5)
C5 C4 C9 C8 . . -1.3(4)
C3 C4 C9 C8 . . 179.9(3)
Na2 O4 C10 O3 2_556 . -6.9(3)
Na2 O4 C10 C11 2_556 . 171.2(2)
Na2 O4 C10 Na2 2_556 2_556 0.0
Na2 O3 C10 O4 1_465 . 110.9(3)
Na1 O3 C10 O4 1_455 . -96.1(3)
Na2 O3 C10 O4 2_556 . 7.8(3)
Na2 O3 C10 C11 1_465 . -67.2(3)
Na1 O3 C10 C11 1_455 . 85.7(3)
Na2 O3 C10 C11 2_556 . -170.4(2)
Na2 O3 C10 Na2 1_465 2_556 103.1(2)
Na1 O3 C10 Na2 1_455 2_556 -103.9(2)
Na2 O3 C10 Na2 2_556 2_556 0.0
O4 C10 C11 C12 . . 2.1(4)
O3 C10 C11 C12 . . -179.7(3)
Na2 C10 C11 C12 2_556 . 132.1(11)
C10 C11 C12 C13 . . -179.1(3)
C11 C12 C13 C14 . . -161.2(3)
C11 C12 C13 C18 . . 19.4(5)
C18 C13 C14 C15 . . -2.5(5)
C12 C13 C14 C15 . . 178.1(3)
C13 C14 C15 C16 . . 0.5(5)
C14 C15 C16 C17 . . 1.8(5)
C14 C15 C16 Cl2 . . -176.6(2)
C15 C16 C17 C18 . . -2.0(5)
Cl2 C16 C17 C18 . . 176.4(2)
C16 C17 C18 C13 . . -0.1(5)
C14 C13 C18 C17 . . 2.3(5)
C12 C13 C18 C17 . . -178.3(3)
